data_4129983
loop_
_publ_author_name
'Liu, Yuesheng'
'Wang, Lijun'
'Deng, Liang'

_publ_section_title
;
 Selective Double Carbomagnesiation of Internal Alkynes Catalyzed by
 Iron-N-Heterocyclic Carbene Complexes: A Convenient Method to Highly
 Substituted 1,3-Dienyl Magnesium Reagents.
;
_journal_issue 1
_journal_name_full 'Journal of the American Chemical Society'
_journal_page_first 112
_journal_page_last 115
_journal_paper_doi 10.1021/jacs.5b12522
_journal_volume 138
_journal_year 2016
_chemical_absolute_configuration rmad
_chemical_formula_moiety 'C27 H25 N O4'
_chemical_formula_sum 'C27 H25 N O4'
_chemical_formula_weight 427.48
_space_group_crystal_system orthorhombic
_space_group_IT_number 33
_space_group_name_Hall 'P 2c -2n'
_space_group_name_H-M_alt 'P n a 21'
_atom_sites_solution_hydrogens geom
_atom_sites_solution_primary direct
_audit_creation_date 2015-02-03
_audit_creation_method
;
Olex2 1.2
(compiled 2014.07.22 svn.r2960 for OlexSys, GUI svn.r4862)
;
_cell_angle_alpha 90
_cell_angle_beta 90
_cell_angle_gamma 90
_cell_formula_units_Z 4
_cell_length_a 25.893(5)
_cell_length_b 12.995(3)
_cell_length_c 6.5547(14)
_cell_measurement_reflns_used 2669
_cell_measurement_temperature 130
_cell_measurement_theta_max 22.599
_cell_measurement_theta_min 2.833
_cell_volume 2205.5(8)
_computing_cell_refinement 'SAINT v7.68A (Bruker, 2009)'
_computing_data_reduction 'SAINT v7.68A (Bruker, 2009)'
_computing_molecular_graphics 'Olex2 (Dolomanov et al., 2009)'
_computing_publication_material 'Olex2 (Dolomanov et al., 2009)'
_computing_structure_refinement 'XL (Sheldrick, 2008)'
_computing_structure_solution 'ShelXS (Sheldrick, 2008)'
_diffrn_ambient_temperature 130
_diffrn_measured_fraction_theta_full 1.000
_diffrn_measured_fraction_theta_max 0.999
_diffrn_measurement_device_type 'Bruker APEX-II CCD'
_diffrn_measurement_method '\f and \w scans'
_diffrn_radiation_monochromator graphite
_diffrn_radiation_type MoK\a
_diffrn_radiation_wavelength 0.71073
_diffrn_reflns_av_R_equivalents 0.0631
_diffrn_reflns_av_unetI/netI 0.0679
_diffrn_reflns_Laue_measured_fraction_full 1.000
_diffrn_reflns_Laue_measured_fraction_max 0.999
_diffrn_reflns_limit_h_max 33
_diffrn_reflns_limit_h_min -33
_diffrn_reflns_limit_k_max 14
_diffrn_reflns_limit_k_min -16
_diffrn_reflns_limit_l_max 8
_diffrn_reflns_limit_l_min -8
_diffrn_reflns_number 17312
_diffrn_reflns_point_group_measured_fraction_full 0.988
_diffrn_reflns_point_group_measured_fraction_max 0.984
_diffrn_reflns_theta_full 25.242
_diffrn_reflns_theta_max 27.519
_diffrn_reflns_theta_min 1.753
_diffrn_standards_number 0
_exptl_absorpt_coefficient_mu 0.086
_exptl_absorpt_correction_T_max 0.7456
_exptl_absorpt_correction_T_min 0.5954
_exptl_absorpt_correction_type multi-scan
_exptl_absorpt_process_details
;
SADABS-2008/1 (Bruker,2008) was used for absorption correction.
wR2(int) was 0.1074 before and 0.0616 after correction.
The Ratio of minimum to maximum transmission is 0.7986.
The \l/2 correction factor is 0.0015.
;
_exptl_crystal_colour colourless
_exptl_crystal_density_diffrn 1.287
_exptl_crystal_description plate
_exptl_crystal_F_000 904
_exptl_crystal_size_max 0.25
_exptl_crystal_size_mid 0.08
_exptl_crystal_size_min 0.01
_refine_diff_density_max 0.203
_refine_diff_density_min -0.193
_refine_diff_density_rms 0.044
_refine_ls_abs_structure_details
;
 Flack x determined using 1318 quotients [(I+)-(I-)]/[(I+)+(I-)]
 (Parsons, Flack and Wagner, Acta Cryst. B69 (2013) 249-259).
;
_refine_ls_abs_structure_Flack -0.4(10)
_refine_ls_extinction_method none
_refine_ls_goodness_of_fit_ref 1.037
_refine_ls_hydrogen_treatment constr
_refine_ls_matrix_type full
_refine_ls_number_parameters 292
_refine_ls_number_reflns 4997
_refine_ls_number_restraints 1
_refine_ls_restrained_S_all 1.036
_refine_ls_R_factor_all 0.0816
_refine_ls_R_factor_gt 0.0557
_refine_ls_shift/su_max 0.002
_refine_ls_shift/su_mean 0.000
_refine_ls_structure_factor_coef Fsqd
_refine_ls_weighting_details 'w=1/[\s^2^(Fo^2^)+(0.0427P)^2^+0.6818P] where P=(Fo^2^+2Fc^2^)/3'
_refine_ls_weighting_scheme calc
_refine_ls_wR_factor_gt 0.1110
_refine_ls_wR_factor_ref 0.1218
_reflns_Friedel_coverage 0.812
_reflns_Friedel_fraction_full 0.974
_reflns_Friedel_fraction_max 0.967
_reflns_number_gt 3761
_reflns_number_total 4997
_reflns_threshold_expression 'I > 2\s(I)'
_cod_data_source_file ja5b12522_si_002.cif
_cod_data_source_block 5
_cod_database_code 4129983
_shelxl_version_number 2014-3
_shelx_space_group_comment
;
The symmetry employed for this shelxl refinement is uniquely defined
by the following loop, which should always be used as a source of
symmetry information in preference to the above space-group names.
They are only intended as comments.
;
_shelx_estimated_absorpt_t_max 0.999
_shelx_estimated_absorpt_t_min 0.979
_olex2_refinement_description
;
1. Fixed Uiso
 At 1.2 times of:
  All C(H) groups, All C(H,H) groups
 At 1.5 times of:
  All C(H,H,H) groups
2.a Secondary CH2 refined with riding coordinates:
 C1(H1A,H1B)
2.b Aromatic/amide H refined with riding coordinates:
 C10(H10), C11(H11), C12(H12), C13(H13), C14(H14), C16(H16), C17(H17),
 C18(H18), C19(H19), C20(H20), C23(H23), C24(H24), C26(H26), C27(H27)
2.c Idealised Me refined as rotating group:
 C4(H4A,H4B,H4C), C7(H7A,H7B,H7C), C8(H8A,H8B,H8C)
;
_olex2_submission_special_instructions 'No special instructions were received'

loop_
_space_group_symop_operation_xyz
'x, y, z'
'-x, -y, z+1/2'
'-x+1/2, y+1/2, z+1/2'
'x+1/2, -y+1/2, z'

loop_
_atom_site_label
_atom_site_type_symbol
_atom_site_fract_x
_atom_site_fract_y
_atom_site_fract_z
_atom_site_U_iso_or_equiv
_atom_site_adp_type
_atom_site_occupancy
_atom_site_site_symmetry_order
_atom_site_calc_flag
_atom_site_refinement_flags_posn
O1 O 0.07132(8) 0.74905(18) 0.4429(4) 0.0282(6) Uani 1 1 d .
O2 O 0.04045(9) 0.6781(2) 0.1552(4) 0.0327(6) Uani 1 1 d .
O3 O -0.10947(11) 0.4880(2) 0.9982(5) 0.0437(8) Uani 1 1 d .
O4 O -0.16062(10) 0.4871(2) 0.7384(5) 0.0432(7) Uani 1 1 d .
N1 N -0.11950(11) 0.5081(2) 0.8200(5) 0.0315(8) Uani 1 1 d .
C1 C 0.11650(13) 0.7870(3) 0.3323(6) 0.0268(8) Uani 1 1 d .
H1A H 0.1064 0.8102 0.1941 0.032 Uiso 1 1 calc R
H1B H 0.1425 0.7316 0.3182 0.032 Uiso 1 1 calc R
C2 C 0.13843(13) 0.8749(3) 0.4516(6) 0.0257(8) Uani 1 1 d .
C3 C 0.18367(13) 0.8685(3) 0.5473(6) 0.0251(8) Uani 1 1 d .
C4 C 0.20723(14) 0.9567(3) 0.6621(7) 0.0316(9) Uani 1 1 d .
H4A H 0.1882 1.0200 0.6312 0.047 Uiso 1 1 calc GR
H4B H 0.2434 0.9648 0.6210 0.047 Uiso 1 1 calc GR
H4C H 0.2055 0.9429 0.8089 0.047 Uiso 1 1 calc GR
C5 C 0.21500(13) 0.7709(3) 0.5490(5) 0.0247(8) Uani 1 1 d .
C6 C 0.20326(14) 0.6932(3) 0.6766(6) 0.0284(8) Uani 1 1 d .
C7 C 0.23024(15) 0.5902(3) 0.6806(7) 0.0363(9) Uani 1 1 d .
H7A H 0.2561 0.5898 0.7897 0.054 Uiso 1 1 calc GR
H7B H 0.2473 0.5783 0.5491 0.054 Uiso 1 1 calc GR
H7C H 0.2049 0.5357 0.7054 0.054 Uiso 1 1 calc GR
C8 C 0.16049(15) 0.6997(3) 0.8296(6) 0.0347(9) Uani 1 1 d .
H8A H 0.1322 0.6543 0.7880 0.052 Uiso 1 1 calc GR
H8B H 0.1479 0.7707 0.8374 0.052 Uiso 1 1 calc GR
H8C H 0.1734 0.6783 0.9637 0.052 Uiso 1 1 calc GR
C9 C 0.25883(13) 0.7676(3) 0.4001(6) 0.0264(8) Uani 1 1 d .
C10 C 0.25289(13) 0.8066(3) 0.2038(6) 0.0303(8) Uani 1 1 d .
H10 H 0.2211 0.8382 0.1670 0.036 Uiso 1 1 calc R
C11 C 0.29216(15) 0.8005(3) 0.0611(6) 0.0362(10) Uani 1 1 d .
H11 H 0.2870 0.8271 -0.0725 0.043 Uiso 1 1 calc R
C12 C 0.33877(15) 0.7558(3) 0.1125(7) 0.0361(10) Uani 1 1 d .
H12 H 0.3656 0.7502 0.0144 0.043 Uiso 1 1 calc R
C13 C 0.34583(15) 0.7195(3) 0.3087(7) 0.0365(10) Uani 1 1 d .
H13 H 0.3780 0.6896 0.3455 0.044 Uiso 1 1 calc R
C14 C 0.30686(14) 0.7259(3) 0.4523(7) 0.0321(9) Uani 1 1 d .
H14 H 0.3127 0.7018 0.5872 0.038 Uiso 1 1 calc R
C15 C 0.10384(12) 0.9676(3) 0.4542(6) 0.0264(8) Uani 1 1 d .
C16 C 0.07253(14) 0.9865(3) 0.6213(6) 0.0333(9) Uani 1 1 d .
H16 H 0.0748 0.9434 0.7379 0.040 Uiso 1 1 calc R
C17 C 0.03751(15) 1.0686(3) 0.6197(7) 0.0371(10) Uani 1 1 d .
H17 H 0.0160 1.0804 0.7347 0.044 Uiso 1 1 calc R
C18 C 0.03420(14) 1.1319(3) 0.4528(7) 0.0358(9) Uani 1 1 d .
H18 H 0.0107 1.1881 0.4525 0.043 Uiso 1 1 calc R
C19 C 0.06521(15) 1.1135(3) 0.2851(7) 0.0398(10) Uani 1 1 d .
H19 H 0.0629 1.1569 0.1689 0.048 Uiso 1 1 calc R
C20 C 0.09974(15) 1.0317(3) 0.2856(6) 0.0341(9) Uani 1 1 d .
H20 H 0.1208 1.0195 0.1694 0.041 Uiso 1 1 calc R
C21 C 0.03743(13) 0.6939(3) 0.3359(6) 0.0241(8) Uani 1 1 d .
C22 C -0.00416(13) 0.6516(3) 0.4684(6) 0.0239(7) Uani 1 1 d .
C23 C 0.00400(13) 0.6342(3) 0.6758(6) 0.0260(8) Uani 1 1 d .
H23 H 0.0355 0.6546 0.7378 0.031 Uiso 1 1 calc R
C24 C -0.03396(13) 0.5874(3) 0.7906(6) 0.0274(8) Uani 1 1 d .
H24 H -0.0285 0.5740 0.9314 0.033 Uiso 1 1 calc R
C25 C -0.07990(13) 0.5601(3) 0.6988(6) 0.0258(8) Uani 1 1 d .
C26 C -0.08948(14) 0.5780(3) 0.4939(6) 0.0292(8) Uani 1 1 d .
H26 H -0.1215 0.5594 0.4337 0.035 Uiso 1 1 calc R
C27 C -0.05080(13) 0.6237(3) 0.3798(6) 0.0301(9) Uani 1 1 d .
H27 H -0.0563 0.6362 0.2387 0.036 Uiso 1 1 calc R

loop_
_atom_site_aniso_label
_atom_site_aniso_U_11
_atom_site_aniso_U_22
_atom_site_aniso_U_33
_atom_site_aniso_U_23
_atom_site_aniso_U_13
_atom_site_aniso_U_12
O1 0.0285(13) 0.0334(14) 0.0228(13) -0.0056(12) 0.0002(12) -0.0060(11)
O2 0.0362(14) 0.0405(15) 0.0214(14) -0.0049(12) -0.0026(12) -0.0054(11)
O3 0.0437(16) 0.0513(19) 0.0360(18) 0.0182(15) 0.0010(14) -0.0051(13)
O4 0.0296(14) 0.0542(19) 0.0458(18) 0.0033(15) -0.0006(14) -0.0085(13)
N1 0.0283(16) 0.0290(17) 0.037(2) 0.0025(15) 0.0046(16) 0.0006(13)
C1 0.0299(18) 0.0277(19) 0.0226(19) -0.0040(16) 0.0015(16) -0.0025(15)
C2 0.0288(17) 0.0262(18) 0.0222(19) -0.0011(16) 0.0045(16) -0.0007(14)
C3 0.0274(18) 0.0242(18) 0.0236(18) -0.0013(15) 0.0033(15) -0.0009(14)
C4 0.0344(19) 0.0237(18) 0.037(2) -0.0055(18) -0.0064(18) -0.0007(15)
C5 0.0272(18) 0.0254(19) 0.0216(18) -0.0041(15) -0.0035(15) 0.0024(15)
C6 0.0358(19) 0.0276(19) 0.0218(18) -0.0003(17) -0.0045(16) 0.0013(15)
C7 0.043(2) 0.0279(19) 0.038(2) 0.0059(19) -0.001(2) 0.0007(16)
C8 0.042(2) 0.034(2) 0.028(2) 0.0029(18) 0.0013(18) -0.0004(17)
C9 0.0262(18) 0.0225(18) 0.031(2) -0.0060(16) 0.0021(16) -0.0014(14)
C10 0.0269(18) 0.0312(19) 0.033(2) -0.0023(17) -0.0004(17) -0.0005(15)
C11 0.035(2) 0.043(2) 0.031(2) -0.0018(19) 0.0035(17) -0.0061(18)
C12 0.032(2) 0.037(2) 0.039(2) -0.0131(19) 0.0085(19) -0.0050(17)
C13 0.0274(19) 0.029(2) 0.053(3) -0.012(2) 0.0002(19) 0.0017(15)
C14 0.0313(19) 0.029(2) 0.036(2) -0.0060(18) -0.0045(18) 0.0014(15)
C15 0.0250(17) 0.0249(18) 0.029(2) -0.0024(17) -0.0028(16) -0.0019(14)
C16 0.035(2) 0.032(2) 0.033(2) -0.0003(17) 0.0030(18) 0.0042(16)
C17 0.033(2) 0.034(2) 0.044(3) -0.0086(19) 0.0095(19) 0.0017(17)
C18 0.032(2) 0.0283(19) 0.047(3) -0.001(2) -0.004(2) 0.0052(16)
C19 0.044(2) 0.033(2) 0.043(3) 0.006(2) -0.002(2) 0.0032(18)
C20 0.037(2) 0.036(2) 0.030(2) 0.0020(18) -0.0024(17) 0.0018(17)
C21 0.0243(17) 0.0245(18) 0.0235(19) 0.0000(15) -0.0066(16) 0.0024(14)
C22 0.0256(17) 0.0203(17) 0.0258(19) -0.0036(15) -0.0001(16) 0.0014(13)
C23 0.0264(17) 0.0251(17) 0.0264(19) -0.0056(16) -0.0005(16) -0.0002(14)
C24 0.0315(19) 0.0272(18) 0.0236(19) 0.0008(16) -0.0024(16) 0.0048(15)
C25 0.0273(18) 0.0232(18) 0.0269(19) 0.0010(16) 0.0029(15) 0.0004(14)
C26 0.0246(17) 0.032(2) 0.031(2) -0.0027(17) -0.0032(17) -0.0008(15)
C27 0.0277(18) 0.036(2) 0.026(2) -0.0034(16) -0.0037(15) 0.0015(16)

loop_
_atom_type_symbol
_atom_type_description
_atom_type_scat_dispersion_real
_atom_type_scat_dispersion_imag
_atom_type_scat_source
C C 0.0033 0.0016 'International Tables Vol C Tables 4.2.6.8 and 6.1.1.4'
H H 0.0000 0.0000 'International Tables Vol C Tables 4.2.6.8 and 6.1.1.4'
N N 0.0061 0.0033 'International Tables Vol C Tables 4.2.6.8 and 6.1.1.4'
O O 0.0106 0.0060 'International Tables Vol C Tables 4.2.6.8 and 6.1.1.4'

loop_
_geom_angle_atom_site_label_1
_geom_angle_atom_site_label_2
_geom_angle_atom_site_label_3
_geom_angle
C21 O1 C1 116.6(3)
O3 N1 C25 117.9(3)
O4 N1 O3 123.7(3)
O4 N1 C25 118.4(3)
O1 C1 H1A 110.2
O1 C1 H1B 110.2
O1 C1 C2 107.5(3)
H1A C1 H1B 108.5
C2 C1 H1A 110.2
C2 C1 H1B 110.2
C1 C2 C15 113.1(3)
C3 C2 C1 122.2(3)
C3 C2 C15 124.7(3)
C2 C3 C4 123.1(3)
C2 C3 C5 122.0(3)
C4 C3 C5 114.9(3)
C3 C4 H4A 109.5
C3 C4 H4B 109.5
C3 C4 H4C 109.5
H4A C4 H4B 109.5
H4A C4 H4C 109.5
H4B C4 H4C 109.5
C6 C5 C3 121.0(3)
C6 C5 C9 123.7(3)
C9 C5 C3 115.3(3)
C5 C6 C7 124.8(4)
C5 C6 C8 122.8(3)
C8 C6 C7 112.4(3)
C6 C7 H7A 109.5
C6 C7 H7B 109.5
C6 C7 H7C 109.5
H7A C7 H7B 109.5
H7A C7 H7C 109.5
H7B C7 H7C 109.5
C6 C8 H8A 109.5
C6 C8 H8B 109.5
C6 C8 H8C 109.5
H8A C8 H8B 109.5
H8A C8 H8C 109.5
H8B C8 H8C 109.5
C10 C9 C5 120.6(3)
C10 C9 C14 117.8(3)
C14 C9 C5 121.7(3)
C9 C10 H10 119.2
C11 C10 C9 121.5(3)
C11 C10 H10 119.2
C10 C11 H11 120.0
C12 C11 C10 120.1(4)
C12 C11 H11 120.0
C11 C12 H12 120.4
C11 C12 C13 119.1(4)
C13 C12 H12 120.4
C12 C13 H13 119.5
C14 C13 C12 121.1(4)
C14 C13 H13 119.5
C9 C14 H14 119.8
C13 C14 C9 120.4(4)
C13 C14 H14 119.8
C16 C15 C2 120.0(3)
C16 C15 C20 118.6(3)
C20 C15 C2 121.2(3)
C15 C16 H16 119.7
C15 C16 C17 120.6(4)
C17 C16 H16 119.7
C16 C17 H17 119.9
C18 C17 C16 120.2(4)
C18 C17 H17 119.9
C17 C18 H18 120.2
C17 C18 C19 119.6(3)
C19 C18 H18 120.2
C18 C19 H19 119.8
C18 C19 C20 120.3(4)
C20 C19 H19 119.8
C15 C20 C19 120.7(4)
C15 C20 H20 119.7
C19 C20 H20 119.7
O1 C21 C22 111.6(3)
O2 C21 O1 124.5(3)
O2 C21 C22 123.9(3)
C23 C22 C21 121.3(3)
C27 C22 C21 118.8(3)
C27 C22 C23 119.8(3)
C22 C23 H23 120.2
C24 C23 C22 119.7(3)
C24 C23 H23 120.2
C23 C24 H24 120.3
C23 C24 C25 119.3(4)
C25 C24 H24 120.3
C24 C25 N1 119.1(3)
C24 C25 C26 122.3(3)
C26 C25 N1 118.6(3)
C25 C26 H26 121.1
C27 C26 C25 117.8(3)
C27 C26 H26 121.1
C22 C27 H27 119.5
C26 C27 C22 121.0(4)
C26 C27 H27 119.5

loop_
_geom_bond_atom_site_label_1
_geom_bond_atom_site_label_2
_geom_bond_distance
O1 C1 1.462(4)
O1 C21 1.333(4)
O2 C21 1.205(4)
O3 N1 1.225(4)
O4 N1 1.222(4)
N1 C25 1.463(5)
C1 H1A 0.9900
C1 H1B 0.9900
C1 C2 1.496(5)
C2 C3 1.331(5)
C2 C15 1.502(5)
C3 C4 1.501(5)
C3 C5 1.505(5)
C4 H4A 0.9800
C4 H4B 0.9800
C4 H4C 0.9800
C5 C6 1.346(5)
C5 C9 1.498(5)
C6 C7 1.510(5)
C6 C8 1.496(5)
C7 H7A 0.9800
C7 H7B 0.9800
C7 H7C 0.9800
C8 H8A 0.9800
C8 H8B 0.9800
C8 H8C 0.9800
C9 C10 1.391(5)
C9 C14 1.399(5)
C10 H10 0.9500
C10 C11 1.384(5)
C11 H11 0.9500
C11 C12 1.381(6)
C12 H12 0.9500
C12 C13 1.383(6)
C13 H13 0.9500
C13 C14 1.382(6)
C14 H14 0.9500
C15 C16 1.384(5)
C15 C20 1.388(5)
C16 H16 0.9500
C16 C17 1.400(5)
C17 H17 0.9500
C17 C18 1.372(6)
C18 H18 0.9500
C18 C19 1.382(6)
C19 H19 0.9500
C19 C20 1.389(5)
C20 H20 0.9500
C21 C22 1.489(5)
C22 C23 1.394(5)
C22 C27 1.388(5)
C23 H23 0.9500
C23 C24 1.379(5)
C24 H24 0.9500
C24 C25 1.379(5)
C25 C26 1.385(5)
C26 H26 0.9500
C26 C27 1.384(5)
C27 H27 0.9500

loop_
_geom_torsion_atom_site_label_1
_geom_torsion_atom_site_label_2
_geom_torsion_atom_site_label_3
_geom_torsion_atom_site_label_4
_geom_torsion
O1 C1 C2 C3 111.0(4)
O1 C1 C2 C15 -67.9(4)
O1 C21 C22 C23 -25.6(5)
O1 C21 C22 C27 158.1(3)
O2 C21 C22 C23 153.0(3)
O2 C21 C22 C27 -23.3(5)
O3 N1 C25 C24 -2.1(5)
O3 N1 C25 C26 176.3(3)
O4 N1 C25 C24 177.8(3)
O4 N1 C25 C26 -3.8(5)
N1 C25 C26 C27 -177.6(3)
C1 O1 C21 O2 -3.8(5)
C1 O1 C21 C22 174.7(3)
C1 C2 C3 C4 177.9(4)
C1 C2 C3 C5 -2.5(6)
C1 C2 C15 C16 99.4(4)
C1 C2 C15 C20 -76.0(4)
C2 C3 C5 C6 -79.5(5)
C2 C3 C5 C9 100.1(4)
C2 C15 C16 C17 -175.5(3)
C2 C15 C20 C19 175.9(3)
C3 C2 C15 C16 -79.4(5)
C3 C2 C15 C20 105.2(5)
C3 C5 C6 C7 176.1(4)
C3 C5 C6 C8 -2.7(5)
C3 C5 C9 C10 -40.6(5)
C3 C5 C9 C14 139.2(4)
C4 C3 C5 C6 100.1(4)
C4 C3 C5 C9 -80.2(4)
C5 C9 C10 C11 -177.2(3)
C5 C9 C14 C13 176.9(3)
C6 C5 C9 C10 139.1(4)
C6 C5 C9 C14 -41.1(5)
C9 C5 C6 C7 -3.6(6)
C9 C5 C6 C8 177.6(3)
C9 C10 C11 C12 -0.7(6)
C10 C9 C14 C13 -3.2(5)
C10 C11 C12 C13 -1.3(6)
C11 C12 C13 C14 0.9(6)
C12 C13 C14 C9 1.4(6)
C14 C9 C10 C11 2.9(5)
C15 C2 C3 C4 -3.4(6)
C15 C2 C3 C5 176.2(3)
C15 C16 C17 C18 -0.6(6)
C16 C15 C20 C19 0.5(6)
C16 C17 C18 C19 0.8(6)
C17 C18 C19 C20 -0.4(6)
C18 C19 C20 C15 -0.3(6)
C20 C15 C16 C17 0.0(5)
C21 O1 C1 C2 159.9(3)
C21 C22 C23 C24 -174.8(3)
C21 C22 C27 C26 175.8(3)
C22 C23 C24 C25 -1.2(5)
C23 C22 C27 C26 -0.5(5)
C23 C24 C25 N1 178.4(3)
C23 C24 C25 C26 0.2(5)
C24 C25 C26 C27 0.7(5)
C25 C26 C27 C22 -0.6(6)
C27 C22 C23 C24 1.4(5)
